data_2002498
loop_
_publ_author_name
'Harneit, O'
'Mueller-Buschbaum, Hk'

_publ_section_title 'Al Ta O4 mit Al Nb O4-Struktur'
_journal_name_full
;
Zeitschrift fuer Anorganische und Allgemeine Chemie
;
_journal_page_first 107
_journal_page_last 110
_journal_paper_doi 10.1002/zaac.19915960115
_journal_volume 596
_journal_year 1991
_chemical_formula_structural 'Al Ta O4'
_chemical_formula_sum 'Al O4 Ta'
_chemical_name_systematic 'Aluminium tantalum oxide'
_space_group_IT_number 12
_symmetry_cell_setting monoclinic
_symmetry_Int_Tables_number 12
_symmetry_space_group_name_Hall '-C 2y'
_symmetry_space_group_name_H-M 'C 1 2/m 1'
_cell_angle_alpha 90
_cell_angle_beta 107.74(2)
_cell_angle_gamma 90
_cell_formula_units_Z 4
_cell_length_a 12.135(3)
_cell_length_b 3.776(1)
_cell_length_c 6.449(2)
_cell_volume 281.5
_refine_ls_R_factor_all 0.069
_cod_database_code 2002498

loop_
_symmetry_equiv_pos_as_xyz
x,y,z
x,-y,z
-x,-y,-z
-x,y,-z
1/2+x,1/2+y,z
1/2+x,1/2-y,z
1/2-x,1/2-y,-z
1/2-x,1/2+y,-z

loop_
_atom_site_label
_atom_site_type_symbol
_atom_site_symmetry_multiplicity
_atom_site_Wyckoff_symbol
_atom_site_fract_x
_atom_site_fract_y
_atom_site_fract_z
_atom_site_occupancy
_atom_site_attached_hydrogens
_atom_site_calc_flag
Ta1 Ta5+ 4 i 0.1055(1) 0. 0.2327(1) 1. 0 d
Al1 Al3+ 4 i 0.1996(6) 0. 0.8176(12) 1. 0 d
O1 O2- 4 i 0.141(2) 0. 0.526(3) 1. 0 d
O2 O2- 4 i 0.262(2) 0. 0.140(3) 1. 0 d
O3 O2- 4 i 0.058(2) 0. 0.866(3) 1. 0 d
O4 O2- 4 i 0.640(2) 0. 0.200(3) 1. 0 d

loop_
_atom_type_symbol
_atom_type_oxidation_number
Ta5+ 5.000
Al3+ 3.000
O2- -2.000
